data_2214516
loop_
_publ_author_name
'Xing-Min Song'
'Xian-Qiang Huang'
'Jian-Min Dou'
'Da-Cheng Li'

_publ_section_title <i>catena</i>-Poly[[(18-crown-6)potassium(I)]-\m-chlorido-silver(I)-\m-chlorido]
_journal_coeditor_code BI2208
_journal_issue 8
_journal_name_full 'Acta Crystallographica Section E'
_journal_page_first m2219
_journal_page_last m2219
_journal_paper_doi 10.1107/S1600536807035726
_journal_volume 63
_journal_year 2007
_chemical_formula_iupac '[Ag K Cl2 (C12 H24 O6)]'
_chemical_formula_moiety 'C12 H24 Ag Cl2 K O6'
_chemical_formula_sum 'C12 H24 Ag Cl2 K O6'
_chemical_formula_weight 482.18
_chemical_name_systematic
;
catena-Poly[[(18-crown-6)potassium(I)]-\m-chlorido-silver(I)-\m-chlorido]
;
_space_group_IT_number 14
_symmetry_cell_setting monoclinic
_symmetry_space_group_name_Hall '-P 2yn'
_symmetry_space_group_name_H-M 'P 1 21/n 1'
_atom_sites_solution_hydrogens geom
_atom_sites_solution_primary direct
_atom_sites_solution_secondary difmap
_audit_creation_method SHELXL-97
_cell_angle_alpha 90.00
_cell_angle_beta 102.764(6)
_cell_angle_gamma 90.00
_cell_formula_units_Z 2
_cell_length_a 8.691(4)
_cell_length_b 8.244(4)
_cell_length_c 13.833(6)
_cell_measurement_reflns_used 2464
_cell_measurement_temperature 298(2)
_cell_measurement_theta_max 26.121
_cell_measurement_theta_min 2.896
_cell_volume 966.6(8)
_computing_cell_refinement 'SAINT (Siemens, 1996)'
_computing_data_collection 'SMART (Siemens, 1996)'
_computing_data_reduction SAINT
_computing_molecular_graphics 'SHELXTL (Bruker, 1997)'
_computing_publication_material SHELXTL
_computing_structure_refinement 'SHELXL97 (Sheldrick, 1997)'
_computing_structure_solution 'SHELXS97 (Sheldrick, 1997)'
_diffrn_ambient_temperature 298(2)
_diffrn_measured_fraction_theta_full 0.995
_diffrn_measured_fraction_theta_max 0.995
_diffrn_measurement_device_type 'Bruker SMART CCD'
_diffrn_measurement_method '\f and \w'
_diffrn_radiation_monochromator graphite
_diffrn_radiation_source 'fine-focus sealed tube'
_diffrn_radiation_type MoK\a
_diffrn_radiation_wavelength 0.71073
_diffrn_reflns_av_R_equivalents 0.0203
_diffrn_reflns_av_sigmaI/netI 0.0185
_diffrn_reflns_limit_h_max 10
_diffrn_reflns_limit_h_min -6
_diffrn_reflns_limit_k_max 9
_diffrn_reflns_limit_k_min -9
_diffrn_reflns_limit_l_max 16
_diffrn_reflns_limit_l_min -15
_diffrn_reflns_number 4877
_diffrn_reflns_theta_full 25.03
_diffrn_reflns_theta_max 25.03
_diffrn_reflns_theta_min 2.54
_diffrn_standards_number 0
_exptl_absorpt_coefficient_mu 1.555
_exptl_absorpt_correction_T_max 0.627
_exptl_absorpt_correction_T_min 0.457
_exptl_absorpt_correction_type multi-scan
_exptl_absorpt_process_details '(SADABS; Sheldrick, 1996)'
_exptl_crystal_colour colourless
_exptl_crystal_density_diffrn 1.657
_exptl_crystal_density_method 'not measured'
_exptl_crystal_description block
_exptl_crystal_F_000 488
_exptl_crystal_size_max 0.56
_exptl_crystal_size_mid 0.34
_exptl_crystal_size_min 0.30
_refine_diff_density_max 0.200
_refine_diff_density_min -0.371
_refine_ls_extinction_method none
_refine_ls_goodness_of_fit_ref 1.027
_refine_ls_hydrogen_treatment constr
_refine_ls_matrix_type full
_refine_ls_number_parameters 103
_refine_ls_number_reflns 1699
_refine_ls_number_restraints 0
_refine_ls_restrained_S_all 1.027
_refine_ls_R_factor_all 0.0378
_refine_ls_R_factor_gt 0.0267
_refine_ls_shift/su_max 0.000
_refine_ls_shift/su_mean 0.000
_refine_ls_structure_factor_coef Fsqd
_refine_ls_weighting_details 'calc w=1/[\s^2^(Fo^2^)+(0.0449P)^2^+0.1659P] where P=(Fo^2^+2Fc^2^)/3'
_refine_ls_weighting_scheme calc
_refine_ls_wR_factor_gt 0.0730
_refine_ls_wR_factor_ref 0.0789
_reflns_number_gt 1308
_reflns_number_total 1699
_reflns_threshold_expression I>2\s(I)
_cod_data_source_file bi2208.cif
_cod_data_source_block I
_cod_original_sg_symbol_H-M 'P 21/n'
_cod_database_code 2214516
_cod_database_fobs_code 2214516

loop_
_symmetry_equiv_pos_as_xyz
'x, y, z'
'-x+1/2, y+1/2, -z+1/2'
'-x, -y, -z'
'x-1/2, -y-1/2, z-1/2'

loop_
_atom_site_type_symbol
_atom_site_label
_atom_site_fract_x
_atom_site_fract_y
_atom_site_fract_z
_atom_site_U_iso_or_equiv
_atom_site_adp_type
_atom_site_calc_flag
_atom_site_refinement_flags
_atom_site_occupancy
Cl Cl1 0.68538(10) 0.17256(10) 0.45904(7) 0.0811(3) Uani d . 1
Ag Ag1 0.5000 0.0000 0.5000 0.06429(16) Uani d S 1
K K1 0.5000 0.5000 0.5000 0.0469(2) Uani d S 1
O O1 0.5045(3) 0.5512(2) 0.29837(13) 0.0602(5) Uani d . 1
O O2 0.7752(2) 0.6133(2) 0.45167(15) 0.0629(5) Uani d . 1
O O3 0.7445(2) 0.6290(2) 0.64818(13) 0.0624(5) Uani d . 1
C C1 0.4100(4) 0.4327(4) 0.2368(2) 0.0764(10) Uani d . 1
H H1A 0.4570 0.3261 0.2510 0.092 Uiso calc R 1
H H1B 0.4053 0.4573 0.1677 0.092 Uiso calc R 1
C C2 0.6609(4) 0.5529(4) 0.2855(2) 0.0704(9) Uani d . 1
H H2A 0.6617 0.5810 0.2176 0.084 Uiso calc R 1
H H2B 0.7074 0.4461 0.2992 0.084 Uiso calc R 1
C C3 0.7541(4) 0.6736(4) 0.3540(2) 0.0722(9) Uani d . 1
H H3A 0.8557 0.6905 0.3375 0.087 Uiso calc R 1
H H3B 0.6988 0.7765 0.3483 0.087 Uiso calc R 1
C C4 0.8766(4) 0.7074(4) 0.5233(3) 0.0775(10) Uani d . 1
H H4A 0.8337 0.8158 0.5251 0.093 Uiso calc R 1
H H4B 0.9792 0.7162 0.5070 0.093 Uiso calc R 1
C C5 0.8922(3) 0.6288(4) 0.6205(3) 0.0782(10) Uani d . 1
H H5A 0.9286 0.5181 0.6172 0.094 Uiso calc R 1
H H5B 0.9695 0.6865 0.6698 0.094 Uiso calc R 1
C C6 0.7508(4) 0.5672(5) 0.7444(2) 0.0775(10) Uani d . 1
H H6A 0.8198 0.6339 0.7932 0.093 Uiso calc R 1
H H6B 0.7925 0.4576 0.7495 0.093 Uiso calc R 1

loop_
_atom_site_aniso_label
_atom_site_aniso_U_11
_atom_site_aniso_U_22
_atom_site_aniso_U_33
_atom_site_aniso_U_12
_atom_site_aniso_U_13
_atom_site_aniso_U_23
Cl1 0.0670(5) 0.0692(5) 0.1129(7) 0.0011(4) 0.0325(5) 0.0147(4)
Ag1 0.0596(2) 0.0636(2) 0.0702(2) -0.00286(15) 0.01553(17) 0.00199(15)
K1 0.0389(4) 0.0580(5) 0.0438(4) -0.0085(3) 0.0093(3) -0.0009(3)
O1 0.0699(13) 0.0619(11) 0.0505(11) 0.0093(10) 0.0171(10) 0.0017(9)
O2 0.0523(11) 0.0603(12) 0.0785(13) -0.0153(10) 0.0193(10) 0.0032(10)
O3 0.0484(11) 0.0703(12) 0.0614(12) 0.0053(9) -0.0029(9) -0.0083(9)
C1 0.110(3) 0.0723(19) 0.0434(16) 0.006(2) 0.0098(18) -0.0033(15)
C2 0.089(2) 0.0700(18) 0.0629(19) 0.0200(19) 0.0393(18) 0.0167(16)
C3 0.0593(18) 0.0677(19) 0.102(3) 0.0081(16) 0.0450(19) 0.0265(18)
C4 0.0480(17) 0.068(2) 0.121(3) -0.0186(16) 0.0290(19) -0.019(2)
C5 0.0355(15) 0.086(2) 0.104(3) -0.0010(15) -0.0050(16) -0.032(2)
C6 0.083(3) 0.073(2) 0.063(2) 0.0062(18) -0.0147(18) -0.0048(15)

loop_
_atom_type_symbol
_atom_type_description
_atom_type_scat_dispersion_real
_atom_type_scat_dispersion_imag
_atom_type_scat_source
C C 0.0033 0.0016 'International Tables Vol C Tables 4.2.6.8 and 6.1.1.4'
H H 0.0000 0.0000 'International Tables Vol C Tables 4.2.6.8 and 6.1.1.4'
Ag Ag -0.8971 1.1015 'International Tables Vol C Tables 4.2.6.8 and 6.1.1.4'
O O 0.0106 0.0060 'International Tables Vol C Tables 4.2.6.8 and 6.1.1.4'
K K 0.2009 0.2494 'International Tables Vol C Tables 4.2.6.8 and 6.1.1.4'
Cl Cl 0.1484 0.1585 'International Tables Vol C Tables 4.2.6.8 and 6.1.1.4'

loop_
_geom_angle_atom_site_label_1
_geom_angle_atom_site_label_2
_geom_angle_atom_site_label_3
_geom_angle_site_symmetry_1
_geom_angle_site_symmetry_3
_geom_angle
Ag1 Cl1 K1 . . 93.96(4)
Cl1 Ag1 Cl1 3_656 . 180.0
O2 K1 O2 . 3_666 180.0
O2 K1 O3 . 3_666 120.16(6)
O2 K1 O3 3_666 3_666 59.84(6)
O2 K1 O3 . . 59.84(6)
O2 K1 O3 3_666 . 120.16(6)
O3 K1 O3 3_666 . 180.0
O2 K1 O1 . 3_666 119.12(6)
O2 K1 O1 3_666 3_666 60.88(6)
O3 K1 O1 3_666 3_666 119.26(6)
O3 K1 O1 . 3_666 60.74(6)
O2 K1 O1 . . 60.88(6)
O2 K1 O1 3_666 . 119.12(6)
O3 K1 O1 3_666 . 60.74(6)
O3 K1 O1 . . 119.26(6)
O1 K1 O1 3_666 . 180.0
O2 K1 Cl1 . 3_666 104.35(5)
O2 K1 Cl1 3_666 3_666 75.65(5)
O3 K1 Cl1 3_666 3_666 96.71(5)
O3 K1 Cl1 . 3_666 83.29(5)
O1 K1 Cl1 3_666 3_666 80.62(4)
O1 K1 Cl1 . 3_666 99.38(4)
O2 K1 Cl1 . . 75.65(5)
O2 K1 Cl1 3_666 . 104.35(5)
O3 K1 Cl1 3_666 . 83.29(5)
O3 K1 Cl1 . . 96.71(5)
O1 K1 Cl1 3_666 . 99.38(4)
O1 K1 Cl1 . . 80.62(4)
Cl1 K1 Cl1 3_666 . 180.0
C2 O1 C1 . . 112.0(2)
C2 O1 K1 . . 110.46(17)
C1 O1 K1 . . 110.70(17)
C4 O2 C3 . . 114.2(2)
C4 O2 K1 . . 116.99(17)
C3 O2 K1 . . 114.25(16)
C6 O3 C5 . . 113.9(3)
C6 O3 K1 . . 114.53(18)
C5 O3 K1 . . 112.68(16)
O1 C1 C6 . 3_666 109.6(3)
O1 C1 H1A . . 109.7
C6 C1 H1A 3_666 . 109.7
O1 C1 H1B . . 109.7
C6 C1 H1B 3_666 . 109.7
H1A C1 H1B . . 108.2
O1 C2 C3 . . 109.4(2)
O1 C2 H2A . . 109.8
C3 C2 H2A . . 109.8
O1 C2 H2B . . 109.8
C3 C2 H2B . . 109.8
H2A C2 H2B . . 108.2
O2 C3 C2 . . 108.2(2)
O2 C3 H3A . . 110.1
C2 C3 H3A . . 110.1
O2 C3 H3B . . 110.1
C2 C3 H3B . . 110.1
H3A C3 H3B . . 108.4
O2 C4 C5 . . 108.6(3)
O2 C4 H4A . . 110.0
C5 C4 H4A . . 110.0
O2 C4 H4B . . 110.0
C5 C4 H4B . . 110.0
H4A C4 H4B . . 108.4
O3 C5 C4 . . 109.9(3)
O3 C5 H5A . . 109.7
C4 C5 H5A . . 109.7
O3 C5 H5B . . 109.7
C4 C5 H5B . . 109.7
H5A C5 H5B . . 108.2
O3 C6 C1 . 3_666 108.9(3)
O3 C6 H6A . . 109.9
C1 C6 H6A 3_666 . 109.9
O3 C6 H6B . . 109.9
C1 C6 H6B 3_666 . 109.9
H6A C6 H6B . . 108.3

loop_
_geom_bond_atom_site_label_1
_geom_bond_atom_site_label_2
_geom_bond_site_symmetry_2
_geom_bond_distance
Cl1 Ag1 . 2.3117(11)
Cl1 K1 . 3.2568(14)
Ag1 Cl1 3_656 2.3117(11)
K1 O2 . 2.783(2)
K1 O2 3_666 2.783(2)
K1 O3 3_666 2.8145(19)
K1 O3 . 2.8145(19)
K1 O1 3_666 2.830(2)
K1 O1 . 2.830(2)
K1 Cl1 3_666 3.2568(14)
O1 C2 . 1.409(4)
O1 C1 . 1.430(4)
O2 C4 . 1.405(4)
O2 C3 . 1.413(3)
O3 C6 . 1.415(3)
O3 C5 . 1.419(3)
C1 C6 3_666 1.477(4)
C1 H1A . 0.970
C1 H1B . 0.970
C2 C3 . 1.484(4)
C2 H2A . 0.970
C2 H2B . 0.970
C3 H3A . 0.970
C3 H3B . 0.970
C4 C5 . 1.471(5)
C4 H4A . 0.970
C4 H4B . 0.970
C5 H5A . 0.970
C5 H5B . 0.970
C6 C1 3_666 1.477(4)
C6 H6A . 0.970
C6 H6B . 0.970

loop_
_geom_torsion_atom_site_label_1
_geom_torsion_atom_site_label_2
_geom_torsion_atom_site_label_3
_geom_torsion_atom_site_label_4
_geom_torsion_site_symmetry_1
_geom_torsion_site_symmetry_4
_geom_torsion
Ag1 Cl1 K1 O2 . . 176.84(5)
Ag1 Cl1 K1 O2 . 3_666 -3.16(5)
Ag1 Cl1 K1 O3 . 3_666 -59.64(5)
Ag1 Cl1 K1 O3 . . 120.36(5)
Ag1 Cl1 K1 O1 . 3_666 59.01(5)
Ag1 Cl1 K1 O1 . . -120.99(5)
O2 K1 O1 C2 . . 20.34(18)
O2 K1 O1 C2 3_666 . -159.66(18)
O3 K1 O1 C2 3_666 . -145.9(2)
O3 K1 O1 C2 . . 34.1(2)
Cl1 K1 O1 C2 3_666 . 121.62(18)
Cl1 K1 O1 C2 . . -58.38(18)
O2 K1 O1 C1 . . 145.0(2)
O2 K1 O1 C1 3_666 . -35.0(2)
O3 K1 O1 C1 3_666 . -21.23(18)
O3 K1 O1 C1 . . 158.77(18)
Cl1 K1 O1 C1 3_666 . -113.71(19)
Cl1 K1 O1 C1 . . 66.29(19)
O3 K1 O2 C4 3_666 . 166.4(2)
O3 K1 O2 C4 . . -13.6(2)
O1 K1 O2 C4 3_666 . -27.5(2)
O1 K1 O2 C4 . . 152.5(2)
Cl1 K1 O2 C4 3_666 . 59.7(2)
Cl1 K1 O2 C4 . . -120.3(2)
O3 K1 O2 C3 3_666 . 29.3(2)
O3 K1 O2 C3 . . -150.7(2)
O1 K1 O2 C3 3_666 . -164.62(17)
O1 K1 O2 C3 . . 15.38(17)
Cl1 K1 O2 C3 3_666 . -77.49(18)
Cl1 K1 O2 C3 . . 102.51(18)
O2 K1 O3 C6 . . -152.6(2)
O2 K1 O3 C6 3_666 . 27.4(2)
O1 K1 O3 C6 3_666 . 13.5(2)
O1 K1 O3 C6 . . -166.5(2)
Cl1 K1 O3 C6 3_666 . 96.4(2)
Cl1 K1 O3 C6 . . -83.6(2)
O2 K1 O3 C5 . . -20.37(19)
O2 K1 O3 C5 3_666 . 159.63(19)
O1 K1 O3 C5 3_666 . 145.7(2)
O1 K1 O3 C5 . . -34.3(2)
Cl1 K1 O3 C5 3_666 . -131.3(2)
Cl1 K1 O3 C5 . . 48.7(2)
C2 O1 C1 C6 . 3_666 178.3(3)
K1 O1 C1 C6 . 3_666 54.5(3)
C1 O1 C2 C3 . . -177.8(2)
K1 O1 C2 C3 . . -53.9(3)
C4 O2 C3 C2 . . 173.3(2)
K1 O2 C3 C2 . . -48.3(3)
O1 C2 C3 O2 . . 70.3(3)
C3 O2 C4 C5 . . -178.1(2)
K1 O2 C4 C5 . . 44.7(3)
C6 O3 C5 C4 . . -175.2(3)
K1 O3 C5 C4 . . 52.2(3)
O2 C4 C5 O3 . . -64.7(3)
C5 O3 C6 C1 . 3_666 -177.8(3)
K1 O3 C6 C1 . 3_666 -46.1(3)
